data_4077149
loop_
_publ_author_name
'Ramachandran, Bhaskar M.'
'Trupia, Sabrina M.'
'Geiger, William E.'
'Carroll, Patrick J.'
'Sneddon, Larry G.'

_publ_section_title
;
 Synthetic, Structural, Chemical, and Electrochemical Studies of the
 Metallatricarbadecaboranyl Analogues of Ferrocene, Ruthenocene, and
 Osmocene and the Observation of a
 Reversible\h6&#x2212;\h4Tricarbadecaboranyl Coordination that Is
 Analogous to the\h5&#x2212;\h3Cyclopentadienyl Ring-Slippage Process
;
_journal_issue 23
_journal_name_full Organometallics
_journal_page_first 5078
_journal_paper_doi 10.1021/om020757u
_journal_volume 21
_journal_year 2002
_chemical_formula_sum 'C8 H24 B14 Ru'
_chemical_formula_weight 372.68
_space_group_IT_number 2
_symmetry_cell_setting triclinic
_symmetry_Int_Tables_number 2
_symmetry_space_group_name_Hall '-P 1'
_symmetry_space_group_name_H-M 'P -1'
_atom_sites_solution_hydrogens geom
_atom_sites_solution_primary direct
_atom_sites_solution_secondary difmap
_audit_creation_method SHELXL
_cell_angle_alpha 78.034(9)
_cell_angle_beta 80.883(9)
_cell_angle_gamma 71.114(8)
_cell_formula_units_Z 2
_cell_length_a 6.6631(5)
_cell_length_b 7.7448(7)
_cell_length_c 17.686(2)
_cell_measurement_temperature 143(1)
_cell_volume 840.65(14)
_computing_structure_refinement 'SHELXL-93 (Sheldrick, 1993)'
_computing_structure_solution 'SIR92 (Altomare, 1993)'
_diffrn_ambient_temperature 143(2)
_diffrn_measurement_device 'CCD area detector'
_diffrn_measurement_device_type 'Rigaku Mercury'
_diffrn_measurement_method 'phi oscillations'
_diffrn_radiation_monochromator graphite
_diffrn_radiation_source 'rotating anode'
_diffrn_radiation_type MoK\a
_diffrn_radiation_wavelength 0.71069
_diffrn_reflns_av_R_equivalents 0.0169
_diffrn_reflns_av_sigmaI/netI 0.0314
_diffrn_reflns_limit_h_max 8
_diffrn_reflns_limit_h_min -7
_diffrn_reflns_limit_k_max 9
_diffrn_reflns_limit_k_min -7
_diffrn_reflns_limit_l_max 22
_diffrn_reflns_limit_l_min -22
_diffrn_reflns_number 5439
_diffrn_reflns_theta_max 27.45
_diffrn_reflns_theta_min 2.87
_exptl_absorpt_coefficient_mu 0.913
_exptl_absorpt_correction_T_max 1.0000
_exptl_absorpt_correction_T_min 0.8268
_exptl_absorpt_correction_type multi-scan
_exptl_crystal_density_diffrn 1.472
_exptl_crystal_F_000 372
_exptl_crystal_size_max 0.25
_exptl_crystal_size_mid 0.20
_exptl_crystal_size_min 0.15
_refine_diff_density_max 0.394
_refine_diff_density_min -0.867
_refine_diff_density_rms 0.066
_refine_ls_extinction_method none
_refine_ls_goodness_of_fit_all 1.017
_refine_ls_goodness_of_fit_obs 1.046
_refine_ls_matrix_type full
_refine_ls_number_parameters 304
_refine_ls_number_reflns 3199
_refine_ls_number_restraints 0
_refine_ls_restrained_S_all 1.017
_refine_ls_restrained_S_obs 1.046
_refine_ls_R_factor_all 0.0236
_refine_ls_R_factor_obs 0.0208
_refine_ls_shift/esd_max -0.001
_refine_ls_shift/esd_mean 0.000
_refine_ls_structure_factor_coef Fsqd
_refine_ls_weighting_details 'w=1/[\s^2^(Fo^2^)+(0.0298P)^2^+0.0000P] where P=(Fo^2^+2Fc^2^)/3'
_refine_ls_weighting_scheme calc
_refine_ls_wR_factor_all 0.0495
_refine_ls_wR_factor_obs 0.0488
_reflns_number_observed 2969
_reflns_number_total 3199
_reflns_observed_criterion >2sigma(I)
_cod_data_source_file om020757u.cif
_cod_data_source_block cmpd4
_cod_depositor_comments
;
The following automatic conversions were performed:

'_refine_ls_weighting_scheme' value 'calc
w=1/[\s^2^(Fo^2^)+(0.0298P)^2^+0.0000P] where P=(Fo^2^+2Fc^2^)/3' was
changed to 'calc'. New tag '_refine_ls_weighting_details' was
created. The value of the new tag was set to
'w=1/[\s^2^(Fo^2^)+(0.0298P)^2^+0.0000P] where P=(Fo^2^+2Fc^2^)/3'.

Automatic conversion script
Id: cif_fix_values 3143 2015-03-26 13:38:13Z robertas 

The following automatic conversions were performed:

'_exptl_absorpt_correction_type' value 'multi-scans' was replaced
with the value 'multi-scan' as specified in the replacement file
'src/cod-tools/trunk/data/replacement-values/replacement_values.lst'.

Automatic conversion script
Id: cif_fix_values 5376 2017-05-30 11:51:03Z andrius 
;
_cod_original_cell_volume 840.67(14)
_cod_original_sg_symbol_H-M 'P -1       '
_cod_database_code 4077149

loop_
_symmetry_equiv_pos_as_xyz
'x, y, z'
'-x, -y, -z'

loop_
_atom_site_aniso_label
_atom_site_aniso_U_11
_atom_site_aniso_U_22
_atom_site_aniso_U_33
_atom_site_aniso_U_23
_atom_site_aniso_U_13
_atom_site_aniso_U_12
Ru1 0.01126(9) 0.01076(10) 0.01023(9) -0.00052(6) -0.00120(6) -0.00411(7)
C2 0.0172(9) 0.0165(11) 0.0119(9) 0.0003(8) -0.0034(8) -0.0058(8)
C3 0.0175(10) 0.0116(10) 0.0161(10) -0.0028(8) -0.0030(8) -0.0030(8)
C4 0.0157(10) 0.0204(12) 0.0143(10) -0.0011(8) -0.0034(8) -0.0063(9)
B5 0.0173(11) 0.0196(12) 0.0130(11) 0.0004(9) -0.0018(9) -0.0083(10)
B6 0.0157(11) 0.0172(12) 0.0162(11) -0.0045(10) -0.0015(9) -0.0030(10)
B7 0.0194(11) 0.0174(12) 0.0161(11) -0.0037(9) -0.0018(9) -0.0091(10)
B8 0.0201(11) 0.0246(13) 0.0133(11) -0.0008(10) -0.0024(9) -0.0084(11)
B9 0.0181(11) 0.0201(13) 0.0174(11) -0.0070(10) -0.0012(9) -0.0043(10)
B10 0.0181(11) 0.0251(14) 0.0160(11) -0.0057(10) -0.0024(9) -0.0075(11)
B11 0.0172(11) 0.0293(14) 0.0151(11) -0.0073(10) 0.0031(9) -0.0089(11)
C12 0.0267(12) 0.0174(12) 0.0242(12) 0.0011(10) -0.0086(11) -0.0014(10)
C2' 0.0169(9) 0.0154(10) 0.0101(9) 0.0005(8) -0.0018(8) -0.0061(8)
C3' 0.0222(10) 0.0150(11) 0.0160(10) -0.0032(9) -0.0020(8) -0.0100(9)
C4' 0.0167(10) 0.0193(11) 0.0139(10) -0.0034(9) 0.0000(8) -0.0060(9)
B5' 0.0169(11) 0.0176(13) 0.0131(11) 0.0002(9) -0.0025(9) -0.0040(10)
B6' 0.0162(11) 0.0217(13) 0.0156(11) -0.0054(10) -0.0023(9) -0.0087(10)
B7' 0.0228(12) 0.0176(12) 0.0194(12) -0.0049(10) -0.0028(10) -0.0065(11)
B8' 0.0234(12) 0.0239(13) 0.0131(11) -0.0023(10) -0.0031(10) -0.0081(11)
B9' 0.0232(12) 0.0201(13) 0.0207(12) -0.0068(10) -0.0019(10) -0.0111(11)
B10' 0.0232(12) 0.0229(13) 0.0182(12) -0.0081(10) -0.0010(10) -0.0077(11)
B11' 0.0201(11) 0.0269(14) 0.0161(11) -0.0057(10) -0.0043(10) -0.0068(11)
C12' 0.0254(12) 0.0215(13) 0.0177(11) 0.0012(10) 0.0023(10) -0.0126(11)

loop_
_atom_site_label
_atom_site_type_symbol
_atom_site_fract_x
_atom_site_fract_y
_atom_site_fract_z
_atom_site_U_iso_or_equiv
_atom_site_thermal_displace_type
_atom_site_occupancy
_atom_site_calc_flag
Ru1 Ru 0.33500(2) 0.30527(2) 0.250023(8) 0.01073(6) Uani 1 d
C2 C 0.2022(3) 0.4702(3) 0.14790(11) 0.0152(4) Uani 1 d
C3 C 0.4476(3) 0.0455(3) 0.22063(11) 0.0152(4) Uani 1 d
C4 C 0.1047(3) 0.3216(3) 0.14853(11) 0.0166(4) Uani 1 d
B5 B 0.4517(3) 0.3982(3) 0.12006(13) 0.0164(5) Uani 1 d
B6 B 0.5922(3) 0.1551(3) 0.16208(13) 0.0166(5) Uani 1 d
B7 B 0.2162(4) 0.0942(3) 0.19391(13) 0.0166(5) Uani 1 d
B8 B 0.2562(4) 0.3882(4) 0.06251(13) 0.0192(5) Uani 1 d
B9 B 0.4642(4) 0.0090(3) 0.13126(13) 0.0183(5) Uani 1 d
B10 B 0.2364(4) 0.1638(4) 0.08935(13) 0.0191(5) Uani 1 d
B11 B 0.4936(4) 0.2104(4) 0.06787(13) 0.0201(5) Uani 1 d
C12 C 0.0597(4) 0.6674(3) 0.14603(14) 0.0240(5) Uani 1 d
C2' C 0.2476(3) 0.1862(3) 0.36435(11) 0.0142(4) Uani 1 d
C3' C 0.4187(3) 0.5264(3) 0.26785(12) 0.0165(4) Uani 1 d
C4' C 0.1272(3) 0.3802(3) 0.37549(11) 0.0166(4) Uani 1 d
B5' B 0.4977(4) 0.1546(3) 0.36461(13) 0.0165(5) Uani 1 d
B6' B 0.5948(4) 0.3492(3) 0.30841(13) 0.0167(5) Uani 1 d
B7' B 0.1975(4) 0.5706(3) 0.32035(14) 0.0194(5) Uani 1 d
B8' B 0.3108(4) 0.2446(4) 0.44308(13) 0.0198(5) Uani 1 d
B9' B 0.4540(4) 0.5493(3) 0.35498(14) 0.0198(5) Uani 1 d
B10' B 0.2538(4) 0.4851(4) 0.42005(14) 0.0206(5) Uani 1 d
B11' B 0.5258(4) 0.3283(4) 0.41208(13) 0.0205(5) Uani 1 d
C12' C 0.1346(4) 0.0397(3) 0.38227(13) 0.0214(5) Uani 1 d
H3 H 0.4990(31) -0.0494(29) 0.2587(12) 0.013(5) Uiso 1 d
H4 H -0.0488(32) 0.3579(27) 0.1505(11) 0.012(5) Uiso 1 d
H5 H 0.5415(31) 0.4960(29) 0.1009(12) 0.019(6) Uiso 1 d
H6 H 0.7616(31) 0.1236(28) 0.1655(11) 0.016(5) Uiso 1 d
H7 H 0.1050(31) 0.0161(28) 0.2182(12) 0.017(5) Uiso 1 d
H8 H 0.1857(33) 0.4872(30) 0.0144(13) 0.025(6) Uiso 1 d
H9 H 0.5339(30) -0.1318(28) 0.1210(11) 0.014(5) Uiso 1 d
H10 H 0.1489(31) 0.1217(28) 0.0572(11) 0.015(5) Uiso 1 d
H11 H 0.5933(31) 0.1942(28) 0.0189(12) 0.019(5) Uiso 1 d
H12A H -0.0520(35) 0.6787(30) 0.1878(13) 0.023(6) Uiso 1 d
H12B H -0.0048(38) 0.7071(34) 0.1009(15) 0.037(7) Uiso 1 d
H12C H 0.1385(37) 0.7422(33) 0.1480(13) 0.028(7) Uiso 1 d
H3' H 0.4572(31) 0.6053(29) 0.2252(12) 0.017(5) Uiso 1 d
H4' H -0.0227(34) 0.4051(29) 0.3891(12) 0.018(5) Uiso 1 d
H5' H 0.6048(33) 0.0158(30) 0.3707(12) 0.020(6) Uiso 1 d
H6' H 0.7577(32) 0.3147(27) 0.2851(12) 0.017(5) Uiso 1 d
H7' H 0.0656(31) 0.6951(28) 0.3105(11) 0.015(5) Uiso 1 d
H8' H 0.2584(32) 0.1794(29) 0.4944(13) 0.019(5) Uiso 1 d
H9' H 0.5097(32) 0.6579(29) 0.3596(12) 0.020(6) Uiso 1 d
H10' H 0.1698(33) 0.5665(29) 0.4616(12) 0.022(6) Uiso 1 d
H11' H 0.6407(35) 0.3025(31) 0.4500(13) 0.029(6) Uiso 1 d
H12X H 0.0897(45) 0.0230(42) 0.4336(17) 0.060(9) Uiso 1 d
H12Y H 0.2257(50) -0.0708(45) 0.3767(18) 0.063(10) Uiso 1 d
H12Z H 0.0240(41) 0.0682(35) 0.3534(15) 0.039(7) Uiso 1 d

loop_
_atom_type_symbol
_atom_type_description
_atom_type_scat_dispersion_real
_atom_type_scat_dispersion_imag
_atom_type_scat_source
C C 0.0033 0.0016 'International Tables Vol C Tables 4.2.6.8 and 6.1.1.4'
H H 0.0000 0.0000 'International Tables Vol C Tables 4.2.6.8 and 6.1.1.4'
B B 0.0013 0.0007 'International Tables Vol C Tables 4.2.6.8 and 6.1.1.4'
Ru Ru -1.2594 0.8363 'International Tables Vol C Tables 4.2.6.8 and 6.1.1.4'

loop_
_geom_angle_atom_site_label_1
_geom_angle_atom_site_label_2
_geom_angle_atom_site_label_3
_geom_angle
C3 Ru1 C3' 145.00(8)
C3 Ru1 C2' 89.12(8)
C3' Ru1 C2' 102.57(8)
C3 Ru1 C2 102.40(8)
C3' Ru1 C2 88.65(8)
C2' Ru1 C2 141.81(7)
C3 Ru1 B6' 107.97(8)
C3' Ru1 B6' 42.95(8)
C2' Ru1 B6' 83.04(8)
C2 Ru1 B6' 125.67(8)
C3 Ru1 B6 42.64(8)
C3' Ru1 B6 107.98(8)
C2' Ru1 B6 125.86(8)
C2 Ru1 B6 82.96(8)
B6' Ru1 B6 90.03(8)
C3 Ru1 B5 83.53(8)
C3' Ru1 B5 83.25(8)
C2' Ru1 B5 172.62(8)
C2 Ru1 B5 41.68(7)
B6' Ru1 B5 98.58(8)
B6 Ru1 B5 47.17(8)
C3 Ru1 B5' 83.45(8)
C3' Ru1 B5' 83.94(8)
C2' Ru1 B5' 41.66(7)
C2 Ru1 B5' 172.56(8)
B6' Ru1 B5' 47.32(8)
B6 Ru1 B5' 98.69(8)
B5 Ru1 B5' 136.08(8)
C3 Ru1 B7 39.99(7)
C3' Ru1 B7 164.32(8)
C2' Ru1 B7 91.67(8)
C2 Ru1 B7 75.99(8)
B6' Ru1 B7 147.80(8)
B6 Ru1 B7 67.50(8)
B5 Ru1 B7 83.13(8)
B5' Ru1 B7 111.36(8)
C3 Ru1 B7' 164.86(8)
C3' Ru1 B7' 39.80(8)
C2' Ru1 B7' 76.09(8)
C2 Ru1 B7' 91.44(8)
B6' Ru1 B7' 67.51(8)
B6 Ru1 B7' 147.63(8)
B5 Ru1 B7' 111.20(8)
B5' Ru1 B7' 83.29(8)
B7 Ru1 B7' 141.79(8)
C3 Ru1 C4' 124.88(7)
C3' Ru1 C4' 76.37(7)
C2' Ru1 C4' 36.67(7)
C2 Ru1 C4' 116.08(7)
B6' Ru1 C4' 80.69(7)
B6 Ru1 C4' 160.82(7)
B5 Ru1 C4' 150.64(8)
B5' Ru1 C4' 62.74(7)
B7 Ru1 C4' 113.06(7)
B7' Ru1 C4' 41.23(7)
C3 Ru1 C4 76.41(7)
C3' Ru1 C4 124.26(7)
C2' Ru1 C4 116.35(7)
C2 Ru1 C4 36.51(7)
B6' Ru1 C4 160.46(8)
B6 Ru1 C4 80.56(7)
B5 Ru1 C4 62.53(7)
B5' Ru1 C4 150.86(8)
B7 Ru1 C4 41.26(7)
B7' Ru1 C4 112.90(7)
C4' Ru1 C4 112.98(6)
C4 C2 C12 119.1(2)
C4 C2 B5 108.9(2)
C12 C2 B5 128.4(2)
C4 C2 B8 66.90(14)
C12 C2 B8 116.3(2)
B5 C2 B8 66.13(13)
C4 C2 Ru1 85.72(11)
C12 C2 Ru1 122.37(14)
B5 C2 Ru1 76.80(11)
B8 C2 Ru1 121.34(13)
B7 C3 B6 112.3(2)
B7 C3 B9 69.67(14)
B6 C3 B9 68.44(14)
B7 C3 Ru1 83.88(12)
B6 C3 Ru1 77.19(12)
B9 C3 Ru1 122.77(14)
B7 C3 H3 123.0(13)
B6 C3 H3 123.7(13)
B9 C3 H3 120.3(13)
Ru1 C3 H3 116.8(13)
C2 C4 B10 115.9(2)
C2 C4 B7 121.7(2)
B10 C4 B7 63.32(13)
C2 C4 B8 62.22(13)
B10 C4 B8 60.36(14)
B7 C4 B8 113.7(2)
C2 C4 Ru1 57.77(9)
B10 C4 Ru1 109.95(12)
B7 C4 Ru1 68.11(10)
B8 C4 Ru1 101.52(11)
C2 C4 H4 116.8(12)
B10 C4 H4 114.8(12)
B7 C4 H4 113.3(12)
B8 C4 H4 120.0(12)
Ru1 C4 H4 129.6(12)
C2 B5 B11 107.8(2)
C2 B5 B8 59.50(12)
B11 B5 B8 57.24(13)
C2 B5 B6 115.5(2)
B11 B5 B6 58.96(13)
B8 B5 B6 106.9(2)
C2 B5 Ru1 61.51(10)
B11 B5 Ru1 108.31(14)
B8 B5 Ru1 106.19(13)
B6 B5 Ru1 65.25(10)
C2 B5 H5 119.9(11)
B11 B5 H5 120.2(11)
B8 B5 H5 121.1(10)
B6 B5 H5 119.2(10)
Ru1 B5 H5 124.8(11)
C3 B6 B11 107.6(2)
C3 B6 B9 56.83(12)
B11 B6 B9 58.33(13)
C3 B6 B5 115.8(2)
B11 B6 B5 58.90(13)
B9 B6 B5 106.40(15)
C3 B6 Ru1 60.17(10)
B11 B6 Ru1 110.00(12)
B9 B6 Ru1 103.09(12)
B5 B6 Ru1 67.57(10)
C3 B6 H6 122.7(11)
B11 B6 H6 119.2(11)
B9 B6 H6 125.8(11)
B5 B6 H6 115.8(11)
Ru1 B6 H6 123.1(11)
C3 B7 C4 116.4(2)
C3 B7 B10 107.4(2)
C4 B7 B10 57.18(12)
C3 B7 B9 56.55(12)
C4 B7 B9 103.9(2)
B10 B7 B9 57.53(12)
C3 B7 Ru1 56.13(10)
C4 B7 Ru1 70.63(10)
B10 B7 Ru1 107.85(14)
B9 B7 Ru1 97.03(12)
C3 B7 H7 124.0(10)
C4 B7 H7 116.1(10)
B10 B7 H7 116.2(11)
B9 B7 H7 124.7(11)
Ru1 B7 H7 130.6(11)
C2 B8 B11 107.0(2)
C2 B8 B10 103.7(2)
B11 B8 B10 63.55(14)
C2 B8 C4 50.88(11)
B11 B8 C4 102.0(2)
B10 B8 C4 58.01(13)
C2 B8 B5 54.37(12)
B11 B8 B5 61.37(13)
B10 B8 B5 105.5(2)
C4 B8 B5 89.69(14)
C2 B8 H8 114.2(12)
B11 B8 H8 131.9(12)
B10 B8 H8 125.1(12)
C4 B8 H8 122.9(12)
B5 B8 H8 128.6(12)
C3 B9 B10 107.4(2)
C3 B9 B11 107.5(2)
B10 B9 B11 62.44(14)
C3 B9 B6 54.73(12)
B10 B9 B6 105.1(2)
B11 B9 B6 60.26(13)
C3 B9 B7 53.77(12)
B10 B9 B7 60.23(12)
B11 B9 B7 104.1(2)
B6 B9 B7 92.38(15)
C3 B9 H9 117.3(10)
B10 B9 H9 123.5(10)
B11 B9 H9 126.4(11)
B6 B9 H9 128.2(10)
B7 B9 H9 125.3(11)
C4 B10 B8 61.63(14)
C4 B10 B9 109.6(2)
B8 B10 B9 111.9(2)
C4 B10 B7 59.50(13)
B8 B10 B7 111.6(2)
B9 B10 B7 62.24(13)
C4 B10 B11 100.5(2)
B8 B10 B11 57.76(13)
B9 B10 B11 59.02(13)
B7 B10 B11 103.1(2)
C4 B10 H10 118.9(11)
B8 B10 H10 118.2(11)
B9 B10 H10 121.9(11)
B7 B10 H10 118.7(11)
B11 B10 H10 132.7(11)
B8 B11 B9 112.3(2)
B8 B11 B5 61.39(13)
B9 B11 B5 111.5(2)
B8 B11 B6 113.0(2)
B9 B11 B6 61.40(13)
B5 B11 B6 62.15(13)
B8 B11 B10 58.68(14)
B9 B11 B10 58.54(13)
B5 B11 B10 102.1(2)
B6 B11 B10 103.1(2)
B8 B11 H11 118.0(11)
B9 B11 H11 118.0(12)
B5 B11 H11 123.1(13)
B6 B11 H11 121.6(11)
B10 B11 H11 126.6(12)
C2 C12 H12A 112.2(13)
C2 C12 H12B 109.6(16)
H12A C12 H12B 106.8(19)
C2 C12 H12C 109.9(14)
H12A C12 H12C 109.6(20)
H12B C12 H12C 108.7(21)
C4' C2' C12' 119.8(2)
C4' C2' B5' 109.2(2)
C12' C2' B5' 127.1(2)
C4' C2' B8' 67.03(14)
C12' C2' B8' 115.3(2)
B5' C2' B8' 66.08(14)
C4' C2' Ru1 85.54(11)
C12' C2' Ru1 123.35(14)
B5' C2' Ru1 77.12(11)
B8' C2' Ru1 121.33(14)
B7' C3' B6' 112.0(2)
B7' C3' B9' 69.80(14)
B6' C3' B9' 67.80(14)
B7' C3' Ru1 84.08(13)
B6' C3' Ru1 76.38(12)
B9' C3' Ru1 121.83(14)
B7' C3' H3' 125.5(12)
B6' C3' H3' 120.9(12)
B9' C3' H3' 118.6(13)
Ru1 C3' H3' 118.9(13)
C2' C4' B10' 115.6(2)
C2' C4' B7' 122.1(2)
B10' C4' B7' 62.94(13)
C2' C4' B8' 62.07(13)
B10' C4' B8' 60.28(13)
B7' C4' B8' 113.6(2)
C2' C4' Ru1 57.80(10)
B10' C4' Ru1 109.75(12)
B7' C4' Ru1 68.58(10)
B8' C4' Ru1 101.46(12)
C2' C4' H4' 116.0(13)
B10' C4' H4' 116.5(13)
B7' C4' H4' 113.2(13)
B8' C4' H4' 120.9(13)
Ru1 C4' H4' 128.1(13)
C2' B5' B11' 107.7(2)
C2' B5' B8' 59.51(13)
B11' B5' B8' 57.24(13)
C2' B5' B6' 114.8(2)
B11' B5' B6' 58.98(13)
B8' B5' B6' 106.7(2)
C2' B5' Ru1 61.22(9)
B11' B5' Ru1 107.92(13)
B8' B5' Ru1 105.84(12)
B6' B5' Ru1 64.71(9)
C2' B5' H5' 119.1(11)
B11' B5' H5' 122.4(11)
B8' B5' H5' 122.9(11)
B6' B5' H5' 119.5(11)
Ru1 B5' H5' 122.8(11)
C3' B6' B11' 107.7(2)
C3' B6' B9' 57.11(12)
B11' B6' B9' 58.01(13)
C3' B6' B5' 116.5(2)
B11' B6' B5' 58.59(13)
B9' B6' B5' 106.2(2)
C3' B6' Ru1 60.66(10)
B11' B6' Ru1 110.09(13)
B9' B6' Ru1 103.61(12)
B5' B6' Ru1 67.97(10)
C3' B6' H6' 121.1(11)
B11' B6' H6' 120.3(11)
B9' B6' H6' 125.4(11)
B5' B6' H6' 116.8(11)
Ru1 B6' H6' 122.4(11)
C3' B7' C4' 116.4(2)
C3' B7' B10' 107.4(2)
C4' B7' B10' 57.44(13)
C3' B7' B9' 56.63(12)
C4' B7' B9' 103.5(2)
B10' B7' B9' 57.14(13)
C3' B7' Ru1 56.12(10)
C4' B7' Ru1 70.19(11)
B10' B7' Ru1 107.44(14)
B9' B7' Ru1 96.41(12)
C3' B7' H7' 125.3(11)
C4' B7' H7' 114.5(11)
B10' B7' H7' 115.9(11)
B9' B7' H7' 126.6(11)
Ru1 B7' H7' 130.4(11)
C2' B8' B11' 106.8(2)
C2' B8' B10' 103.7(2)
B11' B8' B10' 63.55(15)
C2' B8' C4' 50.90(11)
B11' B8' C4' 101.9(2)
B10' B8' C4' 58.01(13)
C2' B8' B5' 54.42(12)
B11' B8' B5' 61.18(14)
B10' B8' B5' 105.5(2)
C4' B8' B5' 89.89(14)
C2' B8' H8' 113.7(12)
B11' B8' H8' 134.2(12)
B10' B8' H8' 123.0(12)
C4' B8' H8' 119.9(11)
B5' B8' H8' 131.0(12)
C3' B9' B10' 107.3(2)
C3' B9' B11' 108.3(2)
B10' B9' B11' 62.90(14)
C3' B9' B6' 55.09(12)
B10' B9' B6' 105.5(2)
B11' B9' B6' 60.63(13)
C3' B9' B7' 53.57(12)
B10' B9' B7' 60.03(13)
B11' B9' B7' 104.5(2)
B6' B9' B7' 92.47(15)
C3' B9' H9' 118.1(11)
B10' B9' H9' 123.2(12)
B11' B9' H9' 124.6(11)
B6' B9' H9' 127.6(11)
B7' B9' H9' 126.6(11)
C4' B10' B8' 61.71(13)
C4' B10' B9' 109.8(2)
B8' B10' B9' 111.7(2)
C4' B10' B7' 59.62(13)
B8' B10' B7' 112.0(2)
B9' B10' B7' 62.84(14)
C4' B10' B11' 100.4(2)
B8' B10' B11' 57.62(14)
B9' B10' B11' 58.76(14)
B7' B10' B11' 103.5(2)
C4' B10' H10' 120.4(12)
B8' B10' H10' 119.4(12)
B9' B10' H10' 120.1(12)
B7' B10' H10' 118.0(11)
B11' B10' H10' 131.9(11)
B8' B11' B9' 112.4(2)
B8' B11' B5' 61.58(14)
B9' B11' B5' 112.0(2)
B8' B11' B6' 113.1(2)
B9' B11' B6' 61.35(14)
B5' B11' B6' 62.43(13)
B8' B11' B10' 58.82(14)
B9' B11' B10' 58.34(13)
B5' B11' B10' 102.5(2)
B6' B11' B10' 102.8(2)
B8' B11' H11' 118.8(12)
B9' B11' H11' 116.8(13)
B5' B11' H11' 123.5(13)
B6' B11' H11' 121.3(12)
B10' B11' H11' 126.4(13)
C2' C12' H12X 109.4(20)
C2' C12' H12Y 110.8(20)
H12X C12' H12Y 102.2(25)
C2' C12' H12Z 112.3(16)
H12X C12' H12Z 110.6(23)
H12Y C12' H12Z 111.1(26)

loop_
_geom_bond_atom_site_label_1
_geom_bond_atom_site_label_2
_geom_bond_distance
Ru1 C3 2.053(2)
Ru1 C3' 2.060(2)
Ru1 C2' 2.116(2)
Ru1 C2 2.120(2)
Ru1 B6' 2.296(2)
Ru1 B6 2.307(2)
Ru1 B5 2.349(2)
Ru1 B5' 2.354(2)
Ru1 B7 2.458(2)
Ru1 B7' 2.467(2)
Ru1 C4' 2.494(2)
Ru1 C4 2.499(2)
C2 C4 1.491(3)
C2 C12 1.512(3)
C2 B5 1.604(3)
C2 B8 1.700(3)
C3 B7 1.589(3)
C3 B6 1.603(3)
C3 B9 1.643(3)
C3 H3 0.90(2)
C4 B10 1.704(3)
C4 B7 1.747(3)
C4 B8 1.768(3)
C4 H4 0.97(2)
B5 B11 1.805(3)
B5 B8 1.805(3)
B5 B6 1.863(3)
B5 H5 1.08(2)
B6 B11 1.806(3)
B6 B9 1.826(3)
B6 H6 1.08(2)
B7 B10 1.812(3)
B7 B9 1.847(3)
B7 H7 1.09(2)
B8 B11 1.729(3)
B8 B10 1.746(4)
B8 H8 1.08(2)
B9 B10 1.761(3)
B9 B11 1.770(4)
B9 H9 1.08(2)
B10 B11 1.830(3)
B10 H10 1.04(2)
B11 H11 1.01(2)
C12 H12A 0.96(2)
C12 H12B 0.92(2)
C12 H12C 0.91(3)
C2' C4' 1.494(3)
C2' C12' 1.511(3)
C2' B5' 1.605(3)
C2' B8' 1.701(3)
C3' B7' 1.588(3)
C3' B6' 1.610(3)
C3' B9' 1.648(3)
C3' H3' 0.93(2)
C4' B10' 1.707(3)
C4' B7' 1.747(3)
C4' B8' 1.772(3)
C4' H4' 0.95(2)
B5' B11' 1.797(3)
B5' B8' 1.804(3)
B5' B6' 1.867(3)
B5' H5' 1.07(2)
B6' B11' 1.805(3)
B6' B9' 1.818(3)
B6' H6' 1.07(2)
B7' B10' 1.803(3)
B7' B9' 1.852(3)
B7' H7' 1.08(2)
B8' B11' 1.725(3)
B8' B10' 1.748(4)
B8' H8' 1.01(2)
B9' B10' 1.749(3)
B9' B11' 1.757(3)
B9' H9' 1.04(2)
B10' B11' 1.829(3)
B10' H10' 1.04(2)
B11' H11' 1.04(2)
C12' H12X 0.91(3)
C12' H12Y 0.89(3)
C12' H12Z 0.90(3)
